data_4070933
loop_
_publ_author_name
'Bazinet, Patrick'
'Tilley, T. Don'

_publ_section_title
;
 Octa- and Nonamethylfluorenyl Complexes of Zr(II), Zr(IV), and Hf(IV).
 Investigation of Steric and Electronic Effects
;
_journal_issue 6
_journal_name_full Organometallics
_journal_page_first 1267
_journal_paper_doi 10.1021/om701133e
_journal_volume 27
_journal_year 2008
_chemical_formula_moiety 'C35 H48 O2 Si2 Zr'
_chemical_formula_sum 'C35 H48 O2 Si2 Zr'
_chemical_formula_weight 648.13
_chemical_name_systematic
; 
 ? 
;
_space_group_IT_number 14
_symmetry_cell_setting monoclinic
_symmetry_space_group_name_Hall '-P 2yn'
_symmetry_space_group_name_H-M 'P 1 21/n 1'
_atom_sites_solution_hydrogens geom
_atom_sites_solution_primary direct
_atom_sites_solution_secondary difmap
_audit_creation_method SHELXL-97
_cell_angle_alpha 90.00
_cell_angle_beta 100.134(2)
_cell_angle_gamma 90.00
_cell_formula_units_Z 4
_cell_length_a 13.5735(19)
_cell_length_b 16.060(2)
_cell_length_c 15.706(2)
_cell_measurement_reflns_used 13750
_cell_measurement_temperature 153(2)
_cell_measurement_theta_max 23.242
_cell_measurement_theta_min 3.126
_cell_volume 3370.3(8)
_computing_cell_refinement 'Bruker SMART'
_computing_data_collection 'Bruker SMART'
_computing_data_reduction 'Bruker SHELXTL'
_computing_molecular_graphics 'Bruker SHELXTL'
_computing_publication_material 'Bruker SHELXTL'
_computing_structure_refinement 'SHELXL-97 (Sheldrick, 1997)'
_computing_structure_solution 'SHELXS-97 (Sheldrick, 1990)'
_diffrn_ambient_temperature 153(2)
_diffrn_measured_fraction_theta_full 0.993
_diffrn_measured_fraction_theta_max 0.993
_diffrn_measurement_device_type 'CCD area detector'
_diffrn_measurement_method 'phi and omega scans'
_diffrn_radiation_monochromator graphite
_diffrn_radiation_source 'fine-focus sealed tube'
_diffrn_radiation_type MoK\a
_diffrn_radiation_wavelength 0.71073
_diffrn_reflns_av_R_equivalents 0.0321
_diffrn_reflns_av_sigmaI/netI 0.0366
_diffrn_reflns_limit_h_max 15
_diffrn_reflns_limit_h_min -11
_diffrn_reflns_limit_k_max 17
_diffrn_reflns_limit_k_min -17
_diffrn_reflns_limit_l_max 15
_diffrn_reflns_limit_l_min -17
_diffrn_reflns_number 13425
_diffrn_reflns_theta_full 23.28
_diffrn_reflns_theta_max 23.28
_diffrn_reflns_theta_min 3.08
_diffrn_standards_decay_% 0
_diffrn_standards_interval_count 0
_diffrn_standards_interval_time 0
_diffrn_standards_number 0
_exptl_absorpt_coefficient_mu 0.426
_exptl_absorpt_correction_T_max 0.92
_exptl_absorpt_correction_T_min 0.841
_exptl_absorpt_correction_type multi-scan
_exptl_absorpt_process_details 'sadabs, 2004'
_exptl_crystal_colour Green
_exptl_crystal_density_diffrn 1.277
_exptl_crystal_density_method 'not measured'
_exptl_crystal_description Block
_exptl_crystal_F_000 1368
_exptl_crystal_size_max 0.3
_exptl_crystal_size_mid 0.2
_exptl_crystal_size_min 0.2
_refine_diff_density_max 0.544
_refine_diff_density_min -0.559
_refine_diff_density_rms 0.067
_refine_ls_extinction_method none
_refine_ls_goodness_of_fit_ref 1.093
_refine_ls_hydrogen_treatment constr
_refine_ls_matrix_type full
_refine_ls_number_parameters 361
_refine_ls_number_reflns 4819
_refine_ls_number_restraints 0
_refine_ls_restrained_S_all 1.093
_refine_ls_R_factor_all 0.0524
_refine_ls_R_factor_gt 0.0428
_refine_ls_shift/su_max 0.001
_refine_ls_shift/su_mean 0.000
_refine_ls_structure_factor_coef Fsqd
_refine_ls_weighting_details 'calc w=1/[\s^2^(Fo^2^)+(0.0549P)^2^+3.9458P] where P=(Fo^2^+2Fc^2^)/3'
_refine_ls_weighting_scheme calc
_refine_ls_wR_factor_gt 0.1043
_refine_ls_wR_factor_ref 0.1086
_reflns_number_gt 4216
_reflns_number_total 4819
_reflns_threshold_expression >2sigma(I)
_cod_data_source_file om701133e-file002.cif
_cod_data_source_block 217
_cod_depositor_comments
;
The following automatic conversions were performed:

'_symmetry_cell_setting' value 'Monoclinic' changed to 'monoclinic'
according to /home/saulius/struct/CIF-dictionaries/cif_core.dic
dictionary named 'cif_core.dic' version 2.4.1 from 2010-06-29.

Automatic conversion script
Id: cif_fix_values 1715 2011-07-08 13:25:40Z adriana 
;
_cod_original_sg_symbol_H-M 'P 21/n'
_cod_database_code 4070933

loop_
_symmetry_equiv_pos_as_xyz
'x, y, z'
'-x+1/2, y+1/2, -z+1/2'
'-x, -y, -z'
'x-1/2, -y-1/2, z-1/2'

loop_
_atom_site_label
_atom_site_type_symbol
_atom_site_fract_x
_atom_site_fract_y
_atom_site_fract_z
_atom_site_U_iso_or_equiv
_atom_site_adp_type
_atom_site_occupancy
_atom_site_symmetry_multiplicity
_atom_site_calc_flag
_atom_site_refinement_flags
Zr1 Zr 0.68873(2) 0.07885(2) 0.23521(2) 0.02062(14) Uani 1 1 d .
Si1 Si 0.98152(7) 0.11745(6) 0.29196(7) 0.0276(3) Uani 1 1 d .
O1 O 0.8468(2) -0.07789(17) 0.2265(2) 0.0426(7) Uani 1 1 d .
C1 C 0.5901(3) -0.0023(2) 0.1157(2) 0.0263(8) Uani 1 1 d .
Si2 Si 0.62993(7) 0.14060(6) 0.46389(6) 0.0259(3) Uani 1 1 d .
O2 O 0.6165(2) -0.07078(17) 0.35719(19) 0.0403(7) Uani 1 1 d .
C2 C 0.6516(3) 0.0508(2) 0.0727(2) 0.0253(8) Uani 1 1 d .
C3 C 0.7291(3) 0.0325(2) 0.0242(2) 0.0330(9) Uani 1 1 d .
C4 C 0.7772(3) 0.0973(3) -0.0088(2) 0.0377(10) Uani 1 1 d .
C5 C 0.7566(3) 0.1819(3) 0.0103(2) 0.0351(10) Uani 1 1 d .
C6 C 0.6859(3) 0.2022(2) 0.0587(2) 0.0290(9) Uani 1 1 d .
C12 C 0.4331(3) 0.0312(2) 0.1870(2) 0.0295(9) Uani 1 1 d .
C7 C 0.6253(3) 0.1366(2) 0.0856(2) 0.0228(8) Uani 1 1 d .
C8 C 0.5371(3) 0.1363(2) 0.1268(2) 0.0244(8) Uani 1 1 d .
C9 C 0.4662(3) 0.1991(2) 0.1392(2) 0.0290(9) Uani 1 1 d .
C10 C 0.3926(3) 0.1787(3) 0.1859(2) 0.0334(9) Uani 1 1 d .
C11 C 0.3753(3) 0.0951(3) 0.2090(2) 0.0342(10) Uani 1 1 d .
C13 C 0.5170(3) 0.0508(2) 0.1463(2) 0.0251(8) Uani 1 1 d .
C14 C 0.5822(4) -0.0962(3) 0.1066(3) 0.0544(13) Uani 1 1 d .
H14A H 0.5383 -0.1100 0.0536 0.082 Uiso 1 1 calc R
H14B H 0.5559 -0.1189 0.1546 0.082 Uiso 1 1 calc R
H14C H 0.6473 -0.1192 0.1060 0.082 Uiso 1 1 calc R
C15 C 0.7556(4) -0.0573(3) 0.0082(3) 0.0545(13) Uani 1 1 d .
H15A H 0.8082 -0.0586 -0.0254 0.082 Uiso 1 1 calc R
H15B H 0.6977 -0.0854 -0.0227 0.082 Uiso 1 1 calc R
H15C H 0.7776 -0.0847 0.0625 0.082 Uiso 1 1 calc R
C16 C 0.8587(4) 0.0802(3) -0.0623(3) 0.0622(14) Uani 1 1 d .
H16A H 0.8648 0.0212 -0.0700 0.093 Uiso 1 1 calc R
H16B H 0.9213 0.1021 -0.0328 0.093 Uiso 1 1 calc R
H16C H 0.8413 0.1065 -0.1178 0.093 Uiso 1 1 calc R
C17 C 0.8187(4) 0.2505(3) -0.0202(3) 0.0543(13) Uani 1 1 d .
H17A H 0.7963 0.3035 -0.0028 0.081 Uiso 1 1 calc R
H17B H 0.8113 0.2488 -0.0821 0.081 Uiso 1 1 calc R
H17C H 0.8878 0.2428 0.0049 0.081 Uiso 1 1 calc R
C18 C 0.6784(3) 0.2912(2) 0.0895(3) 0.0386(10) Uani 1 1 d .
H18A H 0.7239 0.3258 0.0650 0.058 Uiso 1 1 calc R
H18B H 0.6952 0.2931 0.1514 0.058 Uiso 1 1 calc R
H18C H 0.6113 0.3112 0.0714 0.058 Uiso 1 1 calc R
C19 C 0.4582(3) 0.2802(3) 0.0884(3) 0.0446(11) Uani 1 1 d .
H19A H 0.4071 0.3145 0.1056 0.067 Uiso 1 1 calc R
H19B H 0.4411 0.2683 0.0277 0.067 Uiso 1 1 calc R
H19C H 0.5211 0.3089 0.0999 0.067 Uiso 1 1 calc R
C20 C 0.3246(4) 0.2472(3) 0.2095(3) 0.0547(13) Uani 1 1 d .
H20A H 0.3455 0.2999 0.1899 0.082 Uiso 1 1 calc R
H20B H 0.3287 0.2487 0.2712 0.082 Uiso 1 1 calc R
H20C H 0.2568 0.2362 0.1824 0.082 Uiso 1 1 calc R
C21 C 0.2873(3) 0.0781(3) 0.2541(3) 0.0513(13) Uani 1 1 d .
H21A H 0.2842 0.0197 0.2662 0.077 Uiso 1 1 calc R
H21B H 0.2264 0.0950 0.2173 0.077 Uiso 1 1 calc R
H21C H 0.2954 0.1089 0.3072 0.077 Uiso 1 1 calc R
C22 C 0.4069(3) -0.0586(3) 0.2030(3) 0.0490(12) Uani 1 1 d .
H22A H 0.3491 -0.0602 0.2305 0.074 Uiso 1 1 calc R
H22B H 0.4623 -0.0847 0.2399 0.074 Uiso 1 1 calc R
H22C H 0.3929 -0.0878 0.1489 0.074 Uiso 1 1 calc R
C23 C 0.7939(3) -0.0212(2) 0.2269(2) 0.0287(9) Uani 1 1 d .
C24 C 0.6375(3) -0.0173(2) 0.3148(2) 0.0288(9) Uani 1 1 d .
C25 C 0.8515(3) 0.1383(2) 0.3113(2) 0.0251(8) Uani 1 1 d .
C26 C 0.8000(3) 0.1027(2) 0.3744(2) 0.0244(8) Uani 1 1 d .
H26A H 0.8272 0.0585 0.4147 0.029 Uiso 1 1 calc R
C27 C 0.7100(3) 0.1483(2) 0.3788(2) 0.0236(8) Uani 1 1 d .
C28 C 0.7067(3) 0.2128(2) 0.3158(2) 0.0229(8) Uani 1 1 d .
H28A H 0.6580 0.2584 0.3074 0.027 Uiso 1 1 calc R
C29 C 0.7919(3) 0.2070(2) 0.2760(2) 0.0235(8) Uani 1 1 d .
H29A H 0.8106 0.2475 0.2351 0.028 Uiso 1 1 calc R
C30 C 1.0567(3) 0.2128(3) 0.3239(3) 0.0432(11) Uani 1 1 d .
H30A H 1.0576 0.2241 0.3841 0.065 Uiso 1 1 calc R
H30B H 1.0273 0.2591 0.2900 0.065 Uiso 1 1 calc R
H30C H 1.1239 0.2045 0.3143 0.065 Uiso 1 1 calc R
C31 C 1.0357(3) 0.0295(3) 0.3625(3) 0.0538(13) Uani 1 1 d .
H31A H 1.0328 0.0423 0.4217 0.081 Uiso 1 1 calc R
H31B H 1.1041 0.0211 0.3562 0.081 Uiso 1 1 calc R
H31C H 0.9980 -0.0203 0.3458 0.081 Uiso 1 1 calc R
C32 C 0.9833(3) 0.0981(3) 0.1754(3) 0.0440(11) Uani 1 1 d .
H32A H 1.0508 0.0877 0.1675 0.066 Uiso 1 1 calc R
H32B H 0.9577 0.1461 0.1422 0.066 Uiso 1 1 calc R
H32C H 0.9424 0.0507 0.1562 0.066 Uiso 1 1 calc R
C33 C 0.6229(3) 0.2473(3) 0.5094(3) 0.0420(10) Uani 1 1 d .
H33A H 0.5912 0.2842 0.4648 0.063 Uiso 1 1 calc R
H33B H 0.6893 0.2670 0.5316 0.063 Uiso 1 1 calc R
H33C H 0.5847 0.2456 0.5553 0.063 Uiso 1 1 calc R
C34 C 0.6921(3) 0.0678(3) 0.5489(3) 0.0375(10) Uani 1 1 d .
H34A H 0.6949 0.0131 0.5245 0.056 Uiso 1 1 calc R
H34B H 0.6547 0.0656 0.5953 0.056 Uiso 1 1 calc R
H34C H 0.7588 0.0869 0.5706 0.056 Uiso 1 1 calc R
C35 C 0.4994(3) 0.1062(3) 0.4233(3) 0.0389(10) Uani 1 1 d .
H35A H 0.5000 0.0512 0.3995 0.058 Uiso 1 1 calc R
H35B H 0.4681 0.1439 0.3793 0.058 Uiso 1 1 calc R
H35C H 0.4625 0.1057 0.4702 0.058 Uiso 1 1 calc R

loop_
_atom_site_aniso_label
_atom_site_aniso_U_11
_atom_site_aniso_U_22
_atom_site_aniso_U_33
_atom_site_aniso_U_23
_atom_site_aniso_U_13
_atom_site_aniso_U_12
Zr1 0.0210(2) 0.0153(2) 0.0250(2) 0.00020(14) 0.00258(14) -0.00008(14)
Si1 0.0208(5) 0.0251(6) 0.0365(6) -0.0013(5) 0.0044(4) 0.0012(4)
O1 0.0395(17) 0.0258(16) 0.061(2) -0.0056(13) 0.0051(14) 0.0100(14)
C1 0.028(2) 0.0176(19) 0.030(2) -0.0006(15) -0.0024(16) -0.0005(16)
Si2 0.0251(6) 0.0255(6) 0.0276(6) -0.0005(4) 0.0054(4) -0.0012(4)
O2 0.0422(17) 0.0290(16) 0.0511(18) 0.0135(14) 0.0120(14) -0.0037(13)
C2 0.0241(19) 0.025(2) 0.0251(19) -0.0021(16) -0.0011(15) 0.0036(16)
C3 0.034(2) 0.037(2) 0.026(2) -0.0052(17) -0.0008(17) 0.0081(19)
C4 0.029(2) 0.061(3) 0.023(2) -0.0034(19) 0.0042(17) 0.002(2)
C5 0.030(2) 0.046(3) 0.028(2) 0.0055(18) 0.0020(17) -0.0086(19)
C6 0.030(2) 0.027(2) 0.027(2) 0.0054(16) -0.0010(17) -0.0018(17)
C12 0.027(2) 0.034(2) 0.024(2) 0.0059(16) -0.0034(16) -0.0056(17)
C7 0.0232(19) 0.0218(19) 0.0222(19) -0.0010(15) 0.0005(15) 0.0019(15)
C8 0.027(2) 0.023(2) 0.0217(19) -0.0002(15) 0.0005(15) -0.0029(16)
C9 0.034(2) 0.022(2) 0.029(2) 0.0002(16) 0.0009(17) 0.0060(17)
C10 0.026(2) 0.045(3) 0.027(2) -0.0016(18) -0.0007(17) 0.0100(18)
C11 0.021(2) 0.051(3) 0.029(2) 0.0052(18) -0.0008(16) 0.0014(19)
C13 0.027(2) 0.0216(19) 0.025(2) 0.0015(15) -0.0024(16) 0.0009(16)
C14 0.053(3) 0.025(2) 0.089(4) -0.015(2) 0.024(3) -0.006(2)
C15 0.070(3) 0.046(3) 0.053(3) -0.003(2) 0.027(3) 0.026(3)
C16 0.052(3) 0.086(4) 0.055(3) -0.016(3) 0.028(3) -0.006(3)
C17 0.053(3) 0.066(3) 0.046(3) 0.009(2) 0.016(2) -0.021(3)
C18 0.042(2) 0.025(2) 0.045(2) 0.0080(18) -0.0029(19) -0.0061(19)
C19 0.048(3) 0.031(2) 0.056(3) 0.009(2) 0.010(2) 0.016(2)
C20 0.058(3) 0.067(3) 0.041(3) 0.004(2) 0.011(2) 0.032(3)
C21 0.029(2) 0.077(4) 0.050(3) 0.010(2) 0.011(2) 0.000(2)
C22 0.046(3) 0.044(3) 0.060(3) 0.009(2) 0.015(2) -0.012(2)
C23 0.027(2) 0.025(2) 0.032(2) -0.0028(16) -0.0006(16) -0.0072(18)
C24 0.024(2) 0.025(2) 0.035(2) -0.0027(18) -0.0004(16) 0.0004(17)
C25 0.024(2) 0.0210(19) 0.029(2) -0.0046(16) 0.0028(16) -0.0024(16)
C26 0.0244(19) 0.0213(19) 0.026(2) 0.0007(15) -0.0003(15) -0.0019(16)
C27 0.0229(19) 0.0211(19) 0.026(2) -0.0012(15) 0.0009(15) -0.0007(15)
C28 0.0253(19) 0.0144(18) 0.028(2) -0.0037(15) 0.0019(15) 0.0006(15)
C29 0.026(2) 0.0181(19) 0.0255(19) -0.0016(15) 0.0028(15) -0.0052(15)
C30 0.032(2) 0.037(2) 0.062(3) -0.013(2) 0.011(2) -0.0069(19)
C31 0.033(3) 0.046(3) 0.078(3) 0.015(2) -0.001(2) 0.010(2)
C32 0.028(2) 0.054(3) 0.051(3) -0.011(2) 0.012(2) -0.003(2)
C33 0.042(3) 0.035(2) 0.051(3) -0.011(2) 0.015(2) -0.0020(19)
C34 0.039(2) 0.041(3) 0.033(2) 0.0086(18) 0.0059(18) -0.0036(19)
C35 0.028(2) 0.045(3) 0.044(3) -0.003(2) 0.0109(19) -0.0006(19)

loop_
_atom_type_symbol
_atom_type_description
_atom_type_scat_dispersion_real
_atom_type_scat_dispersion_imag
_atom_type_scat_source
C C 0.0033 0.0016 'International Tables Vol C Tables 4.2.6.8 and 6.1.1.4'
H H 0.0000 0.0000 'International Tables Vol C Tables 4.2.6.8 and 6.1.1.4'
O O 0.0106 0.0060 'International Tables Vol C Tables 4.2.6.8 and 6.1.1.4'
Si Si 0.0817 0.0704 'International Tables Vol C Tables 4.2.6.8 and 6.1.1.4'
Zr Zr -2.9673 0.5597 'International Tables Vol C Tables 4.2.6.8 and 6.1.1.4'

loop_
_geom_angle_atom_site_label_1
_geom_angle_atom_site_label_2
_geom_angle_atom_site_label_3
_geom_angle
C23 Zr1 C24 77.81(14)
C23 Zr1 C26 82.02(13)
C24 Zr1 C26 78.95(13)
C23 Zr1 C1 80.69(12)
C24 Zr1 C1 82.95(13)
C26 Zr1 C1 157.20(12)
C23 Zr1 C28 131.70(12)
C24 Zr1 C28 109.50(13)
C26 Zr1 C28 54.71(12)
C1 Zr1 C28 146.41(11)
C23 Zr1 C27 114.45(12)
C24 Zr1 C27 78.17(13)
C26 Zr1 C27 33.75(11)
C1 Zr1 C27 152.21(12)
C28 Zr1 C27 33.36(11)
C23 Zr1 C29 106.25(12)
C24 Zr1 C29 130.97(12)
C26 Zr1 C29 54.31(12)
C1 Zr1 C29 145.98(12)
C28 Zr1 C29 32.82(11)
C27 Zr1 C29 55.23(11)
C23 Zr1 C25 77.10(12)
C24 Zr1 C25 109.87(13)
C26 Zr1 C25 33.40(12)
C1 Zr1 C25 151.05(12)
C28 Zr1 C25 55.18(11)
C27 Zr1 C25 56.30(11)
C29 Zr1 C25 32.93(11)
C23 Zr1 C7 109.61(13)
C24 Zr1 C7 134.61(12)
C26 Zr1 C7 145.41(11)
C1 Zr1 C7 55.88(11)
C28 Zr1 C7 98.21(11)
C27 Zr1 C7 130.08(11)
C29 Zr1 C7 91.15(11)
C25 Zr1 C7 115.46(11)
C23 Zr1 C13 112.70(12)
C24 Zr1 C13 80.48(12)
C26 Zr1 C13 151.39(12)
C1 Zr1 C13 33.66(12)
C28 Zr1 C13 115.60(11)
C27 Zr1 C13 121.84(11)
C29 Zr1 C13 134.73(11)
C25 Zr1 C13 167.55(11)
C7 Zr1 C13 54.92(11)
C23 Zr1 C2 79.96(13)
C24 Zr1 C2 114.99(13)
C26 Zr1 C2 153.97(12)
C1 Zr1 C2 33.28(12)
C28 Zr1 C2 130.25(11)
C27 Zr1 C2 163.08(11)
C29 Zr1 C2 113.78(11)
C25 Zr1 C2 123.08(12)
C7 Zr1 C2 33.04(11)
C13 Zr1 C2 54.42(12)
C23 Zr1 C8 132.67(12)
C24 Zr1 C8 109.39(12)
C26 Zr1 C8 144.96(12)
C1 Zr1 C8 55.26(11)
C28 Zr1 C8 91.24(11)
C27 Zr1 C8 112.77(11)
C29 Zr1 C8 102.60(11)
C25 Zr1 C8 134.96(11)
C7 Zr1 C8 33.00(11)
C13 Zr1 C8 32.63(11)
C2 Zr1 C8 54.10(11)
C30 Si1 C32 107.5(2)
C30 Si1 C31 108.9(2)
C32 Si1 C31 112.7(2)
C30 Si1 C25 107.26(17)
C32 Si1 C25 111.41(17)
C31 Si1 C25 108.87(19)
C2 C1 C13 107.0(3)
C2 C1 C14 125.6(3)
C13 C1 C14 125.0(3)
C2 C1 Zr1 76.3(2)
C13 C1 Zr1 75.5(2)
C14 C1 Zr1 127.9(3)
C35 Si2 C34 110.10(19)
C35 Si2 C33 107.13(19)
C34 Si2 C33 110.5(2)
C35 Si2 C27 114.44(17)
C34 Si2 C27 107.86(17)
C33 Si2 C27 106.80(17)
C3 C2 C1 131.8(3)
C3 C2 C7 119.5(3)
C1 C2 C7 108.7(3)
C3 C2 Zr1 122.2(2)
C1 C2 Zr1 70.44(19)
C7 C2 Zr1 72.65(19)
C4 C3 C2 119.1(4)
C4 C3 C15 120.9(4)
C2 C3 C15 120.0(4)
C3 C4 C5 121.1(4)
C3 C4 C16 120.6(4)
C5 C4 C16 118.3(4)
C6 C5 C4 121.8(4)
C6 C5 C17 119.1(4)
C4 C5 C17 119.0(4)
C5 C6 C7 118.7(3)
C5 C6 C18 119.7(3)
C7 C6 C18 121.4(3)
C11 C12 C13 118.8(3)
C11 C12 C22 120.5(4)
C13 C12 C22 120.6(4)
C6 C7 C2 119.1(3)
C6 C7 C8 133.3(3)
C2 C7 C8 107.6(3)
C6 C7 Zr1 114.9(2)
C2 C7 Zr1 74.31(19)
C8 C7 Zr1 76.05(19)
C9 C8 C13 119.0(3)
C9 C8 C7 133.1(3)
C13 C8 C7 107.3(3)
C9 C8 Zr1 129.5(2)
C13 C8 Zr1 71.37(19)
C7 C8 Zr1 70.95(19)
C10 C9 C8 118.2(3)
C10 C9 C19 119.4(3)
C8 C9 C19 121.3(3)
C9 C10 C11 121.8(3)
C9 C10 C20 119.0(4)
C11 C10 C20 119.1(4)
C12 C11 C10 121.0(4)
C12 C11 C21 121.1(4)
C10 C11 C21 117.8(4)
C12 C13 C8 119.8(3)
C12 C13 C1 131.3(3)
C8 C13 C1 108.8(3)
C12 C13 Zr1 121.2(2)
C8 C13 Zr1 76.00(19)
C1 C13 Zr1 70.84(19)
C1 C14 H14A 109.5
C1 C14 H14B 109.5
H14A C14 H14B 109.5
C1 C14 H14C 109.5
H14A C14 H14C 109.5
H14B C14 H14C 109.5
C3 C15 H15A 109.5
C3 C15 H15B 109.5
H15A C15 H15B 109.5
C3 C15 H15C 109.5
H15A C15 H15C 109.5
H15B C15 H15C 109.5
C4 C16 H16A 109.5
C4 C16 H16B 109.5
H16A C16 H16B 109.5
C4 C16 H16C 109.5
H16A C16 H16C 109.5
H16B C16 H16C 109.5
C5 C17 H17A 109.5
C5 C17 H17B 109.5
H17A C17 H17B 109.5
C5 C17 H17C 109.5
H17A C17 H17C 109.5
H17B C17 H17C 109.5
C6 C18 H18A 109.5
C6 C18 H18B 109.5
H18A C18 H18B 109.5
C6 C18 H18C 109.5
H18A C18 H18C 109.5
H18B C18 H18C 109.5
C9 C19 H19A 109.5
C9 C19 H19B 109.5
H19A C19 H19B 109.5
C9 C19 H19C 109.5
H19A C19 H19C 109.5
H19B C19 H19C 109.5
C10 C20 H20A 109.5
C10 C20 H20B 109.5
H20A C20 H20B 109.5
C10 C20 H20C 109.5
H20A C20 H20C 109.5
H20B C20 H20C 109.5
C11 C21 H21A 109.5
C11 C21 H21B 109.5
H21A C21 H21B 109.5
C11 C21 H21C 109.5
H21A C21 H21C 109.5
H21B C21 H21C 109.5
C12 C22 H22A 109.5
C12 C22 H22B 109.5
H22A C22 H22B 109.5
C12 C22 H22C 109.5
H22A C22 H22C 109.5
H22B C22 H22C 109.5
O1 C23 Zr1 175.2(3)
O2 C24 Zr1 175.4(3)
C29 C25 C26 105.4(3)
C29 C25 Si1 124.3(3)
C26 C25 Si1 129.1(3)
C29 C25 Zr1 73.52(19)
C26 C25 Zr1 71.39(19)
Si1 C25 Zr1 129.12(17)
C25 C26 C27 110.8(3)
C25 C26 Zr1 75.2(2)
C27 C26 Zr1 74.18(19)
C25 C26 H26A 124.4
C27 C26 H26A 124.4
Zr1 C26 H26A 124.4
C28 C27 C26 105.1(3)
C28 C27 Si2 126.2(3)
C26 C27 Si2 127.4(3)
C28 C27 Zr1 73.31(19)
C26 C27 Zr1 72.07(19)
Si2 C27 Zr1 129.01(17)
C29 C28 C27 109.3(3)
C29 C28 Zr1 74.44(19)
C27 C28 Zr1 73.32(19)
C29 C28 H28A 125.1
C27 C28 H28A 125.1
Zr1 C28 H28A 125.1
C28 C29 C25 109.5(3)
C28 C29 Zr1 72.74(19)
C25 C29 Zr1 73.55(19)
C28 C29 H29A 125.1
C25 C29 H29A 125.1
Zr1 C29 H29A 125.1
Si1 C30 H30A 109.5
Si1 C30 H30B 109.5
H30A C30 H30B 109.5
Si1 C30 H30C 109.5
H30A C30 H30C 109.5
H30B C30 H30C 109.5
Si1 C31 H31A 109.5
Si1 C31 H31B 109.5
H31A C31 H31B 109.5
Si1 C31 H31C 109.5
H31A C31 H31C 109.5
H31B C31 H31C 109.5
Si1 C32 H32A 109.5
Si1 C32 H32B 109.5
H32A C32 H32B 109.5
Si1 C32 H32C 109.5
H32A C32 H32C 109.5
H32B C32 H32C 109.5
Si2 C33 H33A 109.5
Si2 C33 H33B 109.5
H33A C33 H33B 109.5
Si2 C33 H33C 109.5
H33A C33 H33C 109.5
H33B C33 H33C 109.5
Si2 C34 H34A 109.5
Si2 C34 H34B 109.5
H34A C34 H34B 109.5
Si2 C34 H34C 109.5
H34A C34 H34C 109.5
H34B C34 H34C 109.5
Si2 C35 H35A 109.5
Si2 C35 H35B 109.5
H35A C35 H35B 109.5
Si2 C35 H35C 109.5
H35A C35 H35C 109.5
H35B C35 H35C 109.5

loop_
_geom_bond_atom_site_label_1
_geom_bond_atom_site_label_2
_geom_bond_distance
Zr1 C23 2.169(4)
Zr1 C24 2.177(4)
Zr1 C26 2.458(3)
Zr1 C1 2.476(3)
Zr1 C28 2.486(3)
Zr1 C27 2.486(3)
Zr1 C29 2.508(3)
Zr1 C25 2.508(3)
Zr1 C7 2.531(3)
Zr1 C13 2.538(3)
Zr1 C2 2.553(3)
Zr1 C8 2.599(3)
Si1 C30 1.860(4)
Si1 C32 1.862(4)
Si1 C31 1.865(4)
Si1 C25 1.873(4)
O1 C23 1.160(4)
C1 C2 1.442(5)
C1 C13 1.453(5)
C1 C14 1.517(5)
Si2 C35 1.859(4)
Si2 C34 1.862(4)
Si2 C33 1.866(4)
Si2 C27 1.870(4)
O2 C24 1.152(4)
C2 C3 1.434(5)
C2 C7 1.446(5)
C3 C4 1.378(6)
C3 C15 1.518(6)
C4 C5 1.429(6)
C4 C16 1.528(6)
C5 C6 1.365(5)
C5 C17 1.516(6)
C6 C7 1.445(5)
C6 C18 1.518(5)
C12 C11 1.372(6)
C12 C13 1.435(5)
C12 C22 1.518(5)
C7 C8 1.458(5)
C8 C9 1.430(5)
C8 C13 1.444(5)
C9 C10 1.380(5)
C9 C19 1.521(5)
C10 C11 1.422(6)
C10 C20 1.523(6)
C11 C21 1.517(5)
C14 H14A 0.9600
C14 H14B 0.9600
C14 H14C 0.9600
C15 H15A 0.9600
C15 H15B 0.9600
C15 H15C 0.9600
C16 H16A 0.9600
C16 H16B 0.9600
C16 H16C 0.9600
C17 H17A 0.9600
C17 H17B 0.9600
C17 H17C 0.9600
C18 H18A 0.9600
C18 H18B 0.9600
C18 H18C 0.9600
C19 H19A 0.9600
C19 H19B 0.9600
C19 H19C 0.9600
C20 H20A 0.9600
C20 H20B 0.9600
C20 H20C 0.9600
C21 H21A 0.9600
C21 H21B 0.9600
C21 H21C 0.9600
C22 H22A 0.9600
C22 H22B 0.9600
C22 H22C 0.9600
C25 C29 1.422(5)
C25 C26 1.428(5)
C26 C27 1.435(5)
C26 H26A 0.9800
C27 C28 1.427(5)
C28 C29 1.411(5)
C28 H28A 0.9800
C29 H29A 0.9800
C30 H30A 0.9600
C30 H30B 0.9600
C30 H30C 0.9600
C31 H31A 0.9600
C31 H31B 0.9600
C31 H31C 0.9600
C32 H32A 0.9600
C32 H32B 0.9600
C32 H32C 0.9600
C33 H33A 0.9600
C33 H33B 0.9600
C33 H33C 0.9600
C34 H34A 0.9600
C34 H34B 0.9600
C34 H34C 0.9600
C35 H35A 0.9600
C35 H35B 0.9600
C35 H35C 0.9600

loop_
_geom_torsion_atom_site_label_1
_geom_torsion_atom_site_label_2
_geom_torsion_atom_site_label_3
_geom_torsion_atom_site_label_4
_geom_torsion
C23 Zr1 C1 C2 -85.9(2)
C24 Zr1 C1 C2 -164.6(2)
C26 Zr1 C1 C2 -127.0(3)
C28 Zr1 C1 C2 80.5(3)
C27 Zr1 C1 C2 148.1(2)
C29 Zr1 C1 C2 19.4(3)
C25 Zr1 C1 C2 -45.6(3)
C7 Zr1 C1 C2 35.60(19)
C13 Zr1 C1 C2 112.0(3)
C8 Zr1 C1 C2 75.9(2)
C23 Zr1 C1 C13 162.1(2)
C24 Zr1 C1 C13 83.4(2)
C26 Zr1 C1 C13 121.0(3)
C28 Zr1 C1 C13 -31.5(3)
C27 Zr1 C1 C13 36.1(3)
C29 Zr1 C1 C13 -92.6(3)
C25 Zr1 C1 C13 -157.7(2)
C7 Zr1 C1 C13 -76.4(2)
C2 Zr1 C1 C13 -112.0(3)
C8 Zr1 C1 C13 -36.14(19)
C23 Zr1 C1 C14 38.8(3)
C24 Zr1 C1 C14 -39.9(3)
C26 Zr1 C1 C14 -2.3(5)
C28 Zr1 C1 C14 -154.9(3)
C27 Zr1 C1 C14 -87.3(4)
C29 Zr1 C1 C14 144.1(3)
C25 Zr1 C1 C14 79.0(4)
C7 Zr1 C1 C14 160.3(4)
C13 Zr1 C1 C14 -123.3(4)
C2 Zr1 C1 C14 124.7(4)
C8 Zr1 C1 C14 -159.5(4)
C13 C1 C2 C3 -174.0(4)
C14 C1 C2 C3 -10.9(6)
Zr1 C1 C2 C3 116.2(4)
C13 C1 C2 C7 6.9(4)
C14 C1 C2 C7 169.9(4)
Zr1 C1 C2 C7 -63.0(2)
C13 C1 C2 Zr1 69.9(2)
C14 C1 C2 Zr1 -127.1(4)
C23 Zr1 C2 C3 -39.4(3)
C24 Zr1 C2 C3 -110.8(3)
C26 Zr1 C2 C3 7.4(5)
C1 Zr1 C2 C3 -127.7(4)
C28 Zr1 C2 C3 97.9(3)
C27 Zr1 C2 C3 110.1(4)
C29 Zr1 C2 C3 64.0(3)
C25 Zr1 C2 C3 27.9(3)
C7 Zr1 C2 C3 114.4(4)
C13 Zr1 C2 C3 -166.9(4)
C8 Zr1 C2 C3 152.6(4)
C23 Zr1 C2 C1 88.3(2)
C24 Zr1 C2 C1 16.9(2)
C26 Zr1 C2 C1 135.1(3)
C28 Zr1 C2 C1 -134.4(2)
C27 Zr1 C2 C1 -122.1(4)
C29 Zr1 C2 C1 -168.26(19)
C25 Zr1 C2 C1 155.60(19)
C7 Zr1 C2 C1 -117.9(3)
C13 Zr1 C2 C1 -39.2(2)
C8 Zr1 C2 C1 -79.7(2)
C23 Zr1 C2 C7 -153.8(2)
C24 Zr1 C2 C7 134.8(2)
C26 Zr1 C2 C7 -107.0(3)
C1 Zr1 C2 C7 117.9(3)
C28 Zr1 C2 C7 -16.5(3)
C27 Zr1 C2 C7 -4.2(5)
C29 Zr1 C2 C7 -50.4(2)
C25 Zr1 C2 C7 -86.5(2)
C13 Zr1 C2 C7 78.7(2)
C8 Zr1 C2 C7 38.19(19)
C1 C2 C3 C4 -178.8(4)
C7 C2 C3 C4 0.3(5)
Zr1 C2 C3 C4 -86.9(4)
C1 C2 C3 C15 2.5(6)
C7 C2 C3 C15 -178.4(4)
Zr1 C2 C3 C15 94.3(4)
C2 C3 C4 C5 4.9(6)
C15 C3 C4 C5 -176.4(4)
C2 C3 C4 C16 -178.8(4)
C15 C3 C4 C16 -0.1(6)
C3 C4 C5 C6 -2.7(6)
C16 C4 C5 C6 -179.1(4)
C3 C4 C5 C17 174.1(4)
C16 C4 C5 C17 -2.3(6)
C4 C5 C6 C7 -4.8(6)
C17 C5 C6 C7 178.4(3)
C4 C5 C6 C18 170.0(3)
C17 C5 C6 C18 -6.7(5)
C5 C6 C7 C2 9.8(5)
C18 C6 C7 C2 -165.0(3)
C5 C6 C7 C8 -170.8(4)
C18 C6 C7 C8 14.4(6)
C5 C6 C7 Zr1 95.1(3)
C18 C6 C7 Zr1 -79.7(4)
C3 C2 C7 C6 -7.6(5)
C1 C2 C7 C6 171.7(3)
Zr1 C2 C7 C6 110.1(3)
C3 C2 C7 C8 172.9(3)
C1 C2 C7 C8 -7.8(4)
Zr1 C2 C7 C8 -69.4(2)
C3 C2 C7 Zr1 -117.7(3)
C1 C2 C7 Zr1 61.6(2)
C23 Zr1 C7 C6 -87.8(3)
C24 Zr1 C7 C6 -179.9(2)
C26 Zr1 C7 C6 17.1(4)
C1 Zr1 C7 C6 -151.2(3)
C28 Zr1 C7 C6 52.1(3)
C27 Zr1 C7 C6 63.1(3)
C29 Zr1 C7 C6 19.9(3)
C25 Zr1 C7 C6 -3.2(3)
C13 Zr1 C7 C6 167.7(3)
C2 Zr1 C7 C6 -115.3(3)
C8 Zr1 C7 C6 131.6(4)
C23 Zr1 C7 C2 27.5(2)
C24 Zr1 C7 C2 -64.6(3)
C26 Zr1 C7 C2 132.3(2)
C1 Zr1 C7 C2 -35.9(2)
C28 Zr1 C7 C2 167.3(2)
C27 Zr1 C7 C2 178.39(19)
C29 Zr1 C7 C2 135.2(2)
C25 Zr1 C7 C2 112.1(2)
C13 Zr1 C7 C2 -77.0(2)
C8 Zr1 C7 C2 -113.1(3)
C23 Zr1 C7 C8 140.6(2)
C24 Zr1 C7 C8 48.5(3)
C26 Zr1 C7 C8 -114.5(2)
C1 Zr1 C7 C8 77.3(2)
C28 Zr1 C7 C8 -79.5(2)
C27 Zr1 C7 C8 -68.5(2)
C29 Zr1 C7 C8 -111.7(2)
C25 Zr1 C7 C8 -134.74(19)
C13 Zr1 C7 C8 36.09(19)
C2 Zr1 C7 C8 113.1(3)
C6 C7 C8 C9 15.6(7)
C2 C7 C8 C9 -165.0(4)
Zr1 C7 C8 C9 126.8(4)
C6 C7 C8 C13 -173.7(4)
C2 C7 C8 C13 5.7(4)
Zr1 C7 C8 C13 -62.5(2)
C6 C7 C8 Zr1 -111.2(4)
C2 C7 C8 Zr1 68.2(2)
C23 Zr1 C8 C9 174.9(3)
C24 Zr1 C8 C9 83.7(3)
C26 Zr1 C8 C9 -14.8(4)
C1 Zr1 C8 C9 150.0(4)
C28 Zr1 C8 C9 -27.5(3)
C27 Zr1 C8 C9 -1.2(4)
C29 Zr1 C8 C9 -58.6(3)
C25 Zr1 C8 C9 -65.7(4)
C7 Zr1 C8 C9 -130.7(4)
C13 Zr1 C8 C9 112.7(4)
C2 Zr1 C8 C9 -168.9(4)
C23 Zr1 C8 C13 62.2(3)
C24 Zr1 C8 C13 -29.0(2)
C26 Zr1 C8 C13 -127.5(2)
C1 Zr1 C8 C13 37.3(2)
C28 Zr1 C8 C13 -140.2(2)
C27 Zr1 C8 C13 -113.9(2)
C29 Zr1 C8 C13 -171.2(2)
C25 Zr1 C8 C13 -178.4(2)
C7 Zr1 C8 C13 116.6(3)
C2 Zr1 C8 C13 78.4(2)
C23 Zr1 C8 C7 -54.4(3)
C24 Zr1 C8 C7 -145.6(2)
C26 Zr1 C8 C7 115.9(2)
C1 Zr1 C8 C7 -79.3(2)
C28 Zr1 C8 C7 103.2(2)
C27 Zr1 C8 C7 129.5(2)
C29 Zr1 C8 C7 72.2(2)
C25 Zr1 C8 C7 65.0(2)
C13 Zr1 C8 C7 -116.6(3)
C2 Zr1 C8 C7 -38.23(19)
C13 C8 C9 C10 13.5(5)
C7 C8 C9 C10 -176.7(4)
Zr1 C8 C9 C10 -75.6(4)
C13 C8 C9 C19 -154.6(4)
C7 C8 C9 C19 15.2(6)
Zr1 C8 C9 C19 116.3(4)
C8 C9 C10 C11 -10.8(5)
C19 C9 C10 C11 157.6(4)
C8 C9 C10 C20 172.3(3)
C19 C9 C10 C20 -19.3(5)
C13 C12 C11 C10 5.0(5)
C22 C12 C11 C10 -173.1(4)
C13 C12 C11 C21 -178.5(3)
C22 C12 C11 C21 3.3(6)
C9 C10 C11 C12 1.4(6)
C20 C10 C11 C12 178.3(4)
C9 C10 C11 C21 -175.1(4)
C20 C10 C11 C21 1.8(5)
C11 C12 C13 C8 -2.0(5)
C22 C12 C13 C8 176.2(3)
C11 C12 C13 C1 -179.5(4)
C22 C12 C13 C1 -1.4(6)
C11 C12 C13 Zr1 89.2(4)
C22 C12 C13 Zr1 -92.6(4)
C9 C8 C13 C12 -7.3(5)
C7 C8 C13 C12 -179.6(3)
Zr1 C8 C13 C12 118.2(3)
C9 C8 C13 C1 170.8(3)
C7 C8 C13 C1 -1.5(4)
Zr1 C8 C13 C1 -63.7(2)
C9 C8 C13 Zr1 -125.5(3)
C7 C8 C13 Zr1 62.3(2)
C2 C1 C13 C12 174.5(4)
C14 C1 C13 C12 11.3(6)
Zr1 C1 C13 C12 -115.1(4)
C2 C1 C13 C8 -3.3(4)
C14 C1 C13 C8 -166.5(4)
Zr1 C1 C13 C8 67.1(2)
C2 C1 C13 Zr1 -70.4(2)
C14 C1 C13 Zr1 126.4(4)
C23 Zr1 C13 C12 108.2(3)
C24 Zr1 C13 C12 35.8(3)
C26 Zr1 C13 C12 -8.7(4)
C1 Zr1 C13 C12 127.4(4)
C28 Zr1 C13 C12 -71.3(3)
C27 Zr1 C13 C12 -33.8(3)
C29 Zr1 C13 C12 -104.5(3)
C25 Zr1 C13 C12 -111.2(5)
C7 Zr1 C13 C12 -153.1(3)
C2 Zr1 C13 C12 166.1(3)
C8 Zr1 C13 C12 -116.6(4)
C23 Zr1 C13 C8 -135.2(2)
C24 Zr1 C13 C8 152.4(2)
C26 Zr1 C13 C8 107.9(3)
C1 Zr1 C13 C8 -116.0(3)
C28 Zr1 C13 C8 45.3(2)
C27 Zr1 C13 C8 82.8(2)
C29 Zr1 C13 C8 12.1(3)
C25 Zr1 C13 C8 5.4(6)
C7 Zr1 C13 C8 -36.51(19)
C2 Zr1 C13 C8 -77.3(2)
C23 Zr1 C13 C1 -19.2(2)
C24 Zr1 C13 C1 -91.6(2)
C26 Zr1 C13 C1 -136.1(3)
C28 Zr1 C13 C1 161.28(19)
C27 Zr1 C13 C1 -161.15(19)
C29 Zr1 C13 C1 128.1(2)
C25 Zr1 C13 C1 121.4(5)
C7 Zr1 C13 C1 79.5(2)
C2 Zr1 C13 C1 38.7(2)
C8 Zr1 C13 C1 116.0(3)
C24 Zr1 C23 O1 -3(4)
C26 Zr1 C23 O1 77(4)
C1 Zr1 C23 O1 -88(4)
C28 Zr1 C23 O1 102(4)
C27 Zr1 C23 O1 68(4)
C29 Zr1 C23 O1 126(4)
C25 Zr1 C23 O1 111(4)
C7 Zr1 C23 O1 -136(4)
C13 Zr1 C23 O1 -77(4)
C2 Zr1 C23 O1 -122(4)
C8 Zr1 C23 O1 -108(4)
C23 Zr1 C24 O2 17(4)
C26 Zr1 C24 O2 -67(4)
C1 Zr1 C24 O2 99(4)
C28 Zr1 C24 O2 -113(4)
C27 Zr1 C24 O2 -102(4)
C29 Zr1 C24 O2 -84(4)
C25 Zr1 C24 O2 -54(4)
C7 Zr1 C24 O2 122(4)
C13 Zr1 C24 O2 133(4)
C2 Zr1 C24 O2 90(4)
C8 Zr1 C24 O2 148(4)
C30 Si1 C25 C29 54.9(3)
C32 Si1 C25 C29 -62.5(3)
C31 Si1 C25 C29 172.6(3)
C30 Si1 C25 C26 -111.1(3)
C32 Si1 C25 C26 131.5(3)
C31 Si1 C25 C26 6.6(4)
C30 Si1 C25 Zr1 151.3(2)
C32 Si1 C25 Zr1 33.9(3)
C31 Si1 C25 Zr1 -91.0(3)
C23 Zr1 C25 C29 151.8(2)
C24 Zr1 C25 C29 -136.4(2)
C26 Zr1 C25 C29 -113.1(3)
C1 Zr1 C25 C29 111.0(3)
C28 Zr1 C25 C29 -36.00(19)
C27 Zr1 C25 C29 -76.6(2)
C7 Zr1 C25 C29 46.0(2)
C13 Zr1 C25 C29 8.8(6)
C2 Zr1 C25 C29 83.1(2)
C8 Zr1 C25 C29 12.9(3)
C23 Zr1 C25 C26 -95.1(2)
C24 Zr1 C25 C26 -23.3(2)
C1 Zr1 C25 C26 -135.9(3)
C28 Zr1 C25 C26 77.1(2)
C27 Zr1 C25 C26 36.5(2)
C29 Zr1 C25 C26 113.1(3)
C7 Zr1 C25 C26 159.12(19)
C13 Zr1 C25 C26 121.9(5)
C2 Zr1 C25 C26 -163.81(19)
C8 Zr1 C25 C26 126.0(2)
C23 Zr1 C25 Si1 30.7(2)
C24 Zr1 C25 Si1 102.5(2)
C26 Zr1 C25 Si1 125.8(3)
C1 Zr1 C25 Si1 -10.1(4)
C28 Zr1 C25 Si1 -157.1(3)
C27 Zr1 C25 Si1 162.2(3)
C29 Zr1 C25 Si1 -121.1(3)
C7 Zr1 C25 Si1 -75.1(2)
C13 Zr1 C25 Si1 -112.3(5)
C2 Zr1 C25 Si1 -38.0(3)
C8 Zr1 C25 Si1 -108.2(2)
C29 C25 C26 C27 -0.1(4)
Si1 C25 C26 C27 167.9(3)
Zr1 C25 C26 C27 -66.3(2)
C29 C25 C26 Zr1 66.2(2)
Si1 C25 C26 Zr1 -125.8(3)
C23 Zr1 C26 C25 78.6(2)
C24 Zr1 C26 C25 157.7(2)
C1 Zr1 C26 C25 119.6(3)
C28 Zr1 C26 C25 -78.6(2)
C27 Zr1 C26 C25 -117.1(3)
C29 Zr1 C26 C25 -38.00(19)
C7 Zr1 C26 C25 -34.5(3)
C13 Zr1 C26 C25 -157.5(2)
C2 Zr1 C26 C25 32.2(4)
C8 Zr1 C26 C25 -94.2(3)
C23 Zr1 C26 C27 -164.2(2)
C24 Zr1 C26 C27 -85.2(2)
C1 Zr1 C26 C27 -123.3(3)
C28 Zr1 C26 C27 38.50(19)
C29 Zr1 C26 C27 79.1(2)
C25 Zr1 C26 C27 117.1(3)
C7 Zr1 C26 C27 82.6(3)
C13 Zr1 C26 C27 -40.4(3)
C2 Zr1 C26 C27 149.3(3)
C8 Zr1 C26 C27 22.9(3)
C25 C26 C27 C28 0.5(4)
Zr1 C26 C27 C28 -66.4(2)
C25 C26 C27 Si2 -167.2(3)
Zr1 C26 C27 Si2 125.8(3)
C25 C26 C27 Zr1 67.0(2)
C35 Si2 C27 C28 75.9(3)
C34 Si2 C27 C28 -161.2(3)
C33 Si2 C27 C28 -42.5(3)
C35 Si2 C27 C26 -118.8(3)
C34 Si2 C27 C26 4.0(4)
C33 Si2 C27 C26 122.8(3)
C35 Si2 C27 Zr1 -21.9(3)
C34 Si2 C27 Zr1 101.0(2)
C33 Si2 C27 Zr1 -140.3(2)
C23 Zr1 C27 C28 129.7(2)
C24 Zr1 C27 C28 -159.7(2)
C26 Zr1 C27 C28 112.5(3)
C1 Zr1 C27 C28 -111.5(3)
C29 Zr1 C27 C28 36.31(19)
C25 Zr1 C27 C28 76.4(2)
C7 Zr1 C27 C28 -20.2(3)
C13 Zr1 C27 C28 -89.0(2)
C2 Zr1 C27 C28 -17.1(5)
C8 Zr1 C27 C28 -53.5(2)
C23 Zr1 C27 C26 17.2(2)
C24 Zr1 C27 C26 87.8(2)
C1 Zr1 C27 C26 136.0(3)
C28 Zr1 C27 C26 -112.5(3)
C29 Zr1 C27 C26 -76.2(2)
C25 Zr1 C27 C26 -36.1(2)
C7 Zr1 C27 C26 -132.6(2)
C13 Zr1 C27 C26 158.57(19)
C2 Zr1 C27 C26 -129.6(4)
C8 Zr1 C27 C26 -165.97(19)
C23 Zr1 C27 Si2 -106.9(2)
C24 Zr1 C27 Si2 -36.3(2)
C26 Zr1 C27 Si2 -124.1(3)
C1 Zr1 C27 Si2 11.9(4)
C28 Zr1 C27 Si2 123.5(3)
C29 Zr1 C27 Si2 159.8(3)
C25 Zr1 C27 Si2 -160.1(3)
C7 Zr1 C27 Si2 103.3(2)
C13 Zr1 C27 Si2 34.5(3)
C2 Zr1 C27 Si2 106.3(4)
C8 Zr1 C27 Si2 70.0(2)
C26 C27 C28 C29 -0.8(4)
Si2 C27 C28 C29 167.2(3)
Zr1 C27 C28 C29 -66.3(2)
C26 C27 C28 Zr1 65.6(2)
Si2 C27 C28 Zr1 -126.5(3)
C23 Zr1 C28 C29 46.4(3)
C24 Zr1 C28 C29 137.2(2)
C26 Zr1 C28 C29 77.2(2)
C1 Zr1 C28 C29 -115.4(2)
C27 Zr1 C28 C29 116.2(3)
C25 Zr1 C28 C29 36.1(2)
C7 Zr1 C28 C29 -79.3(2)
C13 Zr1 C28 C29 -134.2(2)
C2 Zr1 C28 C29 -70.3(2)
C8 Zr1 C28 C29 -111.7(2)
C23 Zr1 C28 C27 -69.8(3)
C24 Zr1 C28 C27 21.1(2)
C26 Zr1 C28 C27 -39.0(2)
C1 Zr1 C28 C27 128.4(2)
C29 Zr1 C28 C27 -116.2(3)
C25 Zr1 C28 C27 -80.1(2)
C7 Zr1 C28 C27 164.5(2)
C13 Zr1 C28 C27 109.6(2)
C2 Zr1 C28 C27 173.55(19)
C8 Zr1 C28 C27 132.2(2)
C27 C28 C29 C25 0.7(4)
Zr1 C28 C29 C25 -64.9(2)
C27 C28 C29 Zr1 65.6(2)
C26 C25 C29 C28 -0.4(4)
Si1 C25 C29 C28 -169.1(2)
Zr1 C25 C29 C28 64.4(2)
C26 C25 C29 Zr1 -64.7(2)
Si1 C25 C29 Zr1 126.5(3)
C23 Zr1 C29 C28 -145.7(2)
C24 Zr1 C29 C28 -57.9(3)
C26 Zr1 C29 C28 -78.5(2)
C1 Zr1 C29 C28 116.8(2)
C27 Zr1 C29 C28 -36.93(19)
C25 Zr1 C29 C28 -117.1(3)
C7 Zr1 C29 C28 103.4(2)
C13 Zr1 C29 C28 65.6(3)
C2 Zr1 C29 C28 128.3(2)
C8 Zr1 C29 C28 72.2(2)
C23 Zr1 C29 C25 -28.6(2)
C24 Zr1 C29 C25 59.2(3)
C26 Zr1 C29 C25 38.6(2)
C1 Zr1 C29 C25 -126.1(2)
C28 Zr1 C29 C25 117.1(3)
C27 Zr1 C29 C25 80.2(2)
C7 Zr1 C29 C25 -139.5(2)
C13 Zr1 C29 C25 -177.34(19)
C2 Zr1 C29 C25 -114.6(2)
C8 Zr1 C29 C25 -170.7(2)
